data_7202600
loop_
_publ_author_name
'Smith, Martin B.'
'Dale, Sophie H.'
'Coles, Simon J.'
'Gelbrich, Thomas'
'Hursthouse, Michael B.'
'Light, Mark E.'
'Horton, Peter N.'

_publ_section_title
;
 Hydrogen bonded supramolecular assemblies based on neutral
 square-planar palladium(ii) complexes
;
_journal_issue 2
_journal_name_full CrystEngComm
_journal_page_first 165
_journal_paper_doi 10.1039/b616337h
_journal_volume 9
_journal_year 2007
_chemical_formula_sum 'C34 H33 Cl2 N O4 P2 Pd'
_chemical_formula_weight 758.85
_chemical_name_systematic
;
?
;
_space_group_IT_number 14
_symmetry_cell_setting monoclinic
_symmetry_space_group_name_Hall '-P 2ybc'
_symmetry_space_group_name_H-M 'P 1 21/c 1'
_atom_sites_solution_hydrogens geom
_atom_sites_solution_primary direct
_atom_sites_solution_secondary difmap
_audit_creation_method SHELXL-97
_cell_angle_alpha 90.00
_cell_angle_beta 108.148(1)
_cell_angle_gamma 90.00
_cell_formula_units_Z 4
_cell_length_a 12.4716(3)
_cell_length_b 16.8605(4)
_cell_length_c 16.8411(4)
_cell_measurement_temperature 150(2)
_cell_volume 3365.14(14)
_computing_cell_refinement 'DENZO & COLLECT'
_computing_data_collection 'DENZO (Otwinowski & Minor, 1997) & COLLECT (Hooft, 1998)'
_computing_data_reduction 'DENZO & COLLECT'
_computing_molecular_graphics 'Bruker SHELXTL and local programs'
_computing_publication_material Diamond
_computing_structure_refinement 'SHELXL-97 (Sheldrick, 1997)'
_computing_structure_solution 'SHELXS-97 (Sheldrick, 1997)'
_diffrn_ambient_temperature 150(2)
_diffrn_measured_fraction_theta_full 0.995
_diffrn_measured_fraction_theta_max 0.995
_diffrn_measurement_device_type 'Nonius KappaCCD'
_diffrn_measurement_method '\f & \w scans'
_diffrn_radiation_monochromator graphite
_diffrn_radiation_source 'Nonius FR591 rotating anode'
_diffrn_radiation_type MoK\a
_diffrn_radiation_wavelength 0.71073
_diffrn_reflns_av_R_equivalents 0.0630
_diffrn_reflns_av_sigmaI/netI 0.0564
_diffrn_reflns_limit_h_max 15
_diffrn_reflns_limit_h_min -15
_diffrn_reflns_limit_k_max 20
_diffrn_reflns_limit_k_min -20
_diffrn_reflns_limit_l_max 20
_diffrn_reflns_limit_l_min -20
_diffrn_reflns_number 18916
_diffrn_reflns_theta_full 26.00
_diffrn_reflns_theta_max 26.00
_diffrn_reflns_theta_min 2.97
_exptl_absorpt_coefficient_mu 0.844
_exptl_absorpt_correction_T_max 0.9204
_exptl_absorpt_correction_T_min 0.7027
_exptl_absorpt_correction_type multi-scan
_exptl_absorpt_process_details 'SORTAV Blessing (1997)'
_exptl_crystal_colour yellow
_exptl_crystal_density_diffrn 1.498
_exptl_crystal_density_method 'not measured'
_exptl_crystal_description Block
_exptl_crystal_F_000 1544
_exptl_crystal_size_max 0.45
_exptl_crystal_size_mid 0.33
_exptl_crystal_size_min 0.10
_refine_diff_density_max 1.126
_refine_diff_density_min -1.635
_refine_diff_density_rms 0.112
_refine_ls_extinction_method none
_refine_ls_goodness_of_fit_ref 1.013
_refine_ls_hydrogen_treatment constr
_refine_ls_matrix_type full
_refine_ls_number_parameters 430
_refine_ls_number_reflns 6578
_refine_ls_number_restraints 0
_refine_ls_restrained_S_all 1.013
_refine_ls_R_factor_all 0.0550
_refine_ls_R_factor_gt 0.0408
_refine_ls_shift/su_max 0.003
_refine_ls_shift/su_mean 0.000
_refine_ls_structure_factor_coef Fsqd
_refine_ls_weighting_details 'calc w=1/[\s^2^(Fo^2^)+(0.0698P)^2^+0.0000P] where P=(Fo^2^+2Fc^2^)/3'
_refine_ls_weighting_scheme calc
_refine_ls_wR_factor_gt 0.1067
_refine_ls_wR_factor_ref 0.1139
_reflns_number_gt 5193
_reflns_number_total 6578
_reflns_threshold_expression >2sigma(I)
_cod_data_source_file b616337h.txt
_cod_data_source_block 2c.MeOH
_cod_depositor_comments
;
The following automatic conversions were performed:
'_symmetry_cell_setting' value 'Monoclinic' changed to 'monoclinic'
according to '/home/saulius/struct/CIF-dictionaries/cif_core.dic'
dictionary named 'cif_core.dic' version 2.4.1 from 2010-06-29.

Automatic conversion script
Id: cif_fix_enum 1527 2010-12-29 10:47:43Z saulius 
;
_cod_original_sg_symbol_H-M P2(1)/c
_cod_database_code 7202600

loop_
_symmetry_equiv_pos_as_xyz
'x, y, z'
'-x, y+1/2, -z+1/2'
'-x, -y, -z'
'x, -y-1/2, z-1/2'

loop_
_atom_site_label
_atom_site_type_symbol
_atom_site_fract_x
_atom_site_fract_y
_atom_site_fract_z
_atom_site_U_iso_or_equiv
_atom_site_adp_type
_atom_site_occupancy
_atom_site_symmetry_multiplicity
_atom_site_calc_flag
_atom_site_refinement_flags
_atom_site_disorder_assembly
_atom_site_disorder_group
Pd1 Pd 0.258152(15) 0.253940(10) 0.039163(12) 0.01489(10) Uani 1 1 d . . .
P1 P 0.27832(6) 0.15160(4) 0.12767(4) 0.01725(16) Uani 1 1 d . . .
P2 P 0.30157(6) 0.34729(4) 0.13834(4) 0.01755(16) Uani 1 1 d . . .
Cl1 Cl 0.22012(6) 0.15950(4) -0.06963(4) 0.02465(17) Uani 1 1 d . . .
Cl2 Cl 0.23330(5) 0.35807(4) -0.05774(4) 0.02438(17) Uani 1 1 d . . .
N1 N 0.40913(18) 0.23900(11) 0.25816(14) 0.0172(5) Uani 1 1 d . . .
O1 O 0.7648(2) 0.22797(16) 0.55844(14) 0.0467(6) Uani 1 1 d . . .
H1 H 0.8269 0.2228 0.5493 0.071(14) Uiso 1 1 calc R . .
O2 O 0.89895(17) 0.21915(17) 0.46657(15) 0.0525(6) Uani 1 1 d . . .
O3 O 0.82380(19) 0.22539(18) 0.32807(15) 0.0560(7) Uani 1 1 d . . .
H3 H 0.8921 0.2263 0.3305 0.085(15) Uiso 1 1 calc R . .
C1 C 0.3318(2) 0.17150(15) 0.24133(16) 0.0210(6) Uani 1 1 d . . .
H1A H 0.2677 0.1830 0.2624 0.006(6) Uiso 1 1 calc R . .
H1B H 0.3715 0.1240 0.2709 0.024(7) Uiso 1 1 calc R . .
C2 C 0.3460(2) 0.31368(14) 0.24819(16) 0.0191(6) Uani 1 1 d . . .
H2A H 0.3939 0.3549 0.2841 0.037(8) Uiso 1 1 calc R . .
H2B H 0.2786 0.3062 0.2665 0.011(6) Uiso 1 1 calc R . .
C3 C 0.4990(2) 0.23407(15) 0.33630(18) 0.0196(6) Uani 1 1 d . . .
C4 C 0.4801(2) 0.23894(15) 0.41360(19) 0.0238(6) Uani 1 1 d . . .
H4 H 0.4053 0.2444 0.4160 0.014(7) Uiso 1 1 calc R . .
C5 C 0.5700(3) 0.23585(16) 0.48697(19) 0.0297(7) Uani 1 1 d . . .
H5 H 0.5563 0.2384 0.5393 0.045(10) Uiso 1 1 calc R . .
C6 C 0.6799(2) 0.22904(18) 0.48458(18) 0.0299(7) Uani 1 1 d . . .
C7 C 0.7000(2) 0.22458(18) 0.40765(18) 0.0287(6) Uani 1 1 d . . .
C8 C 0.6082(2) 0.22641(16) 0.33432(18) 0.0253(6) Uani 1 1 d . . .
H8 H 0.6214 0.2223 0.2819 0.022(7) Uiso 1 1 calc R . .
C9 C 0.8162(2) 0.2227(2) 0.4036(2) 0.0396(8) Uani 1 1 d . . .
C10 C 0.1472(2) 0.09954(16) 0.11522(17) 0.0264(6) Uani 1 1 d . . .
C11 C 0.1433(3) 0.03534(18) 0.16622(19) 0.0368(8) Uani 1 1 d . . .
H11 H 0.2106 0.0174 0.2066 0.039(9) Uiso 1 1 calc R . .
C12 C 0.0416(3) -0.0028(2) 0.1585(2) 0.0483(9) Uani 1 1 d . . .
H12 H 0.0396 -0.0473 0.1926 0.041(9) Uiso 1 1 calc R . .
C13 C -0.0572(3) 0.0246(2) 0.1004(2) 0.0494(9) Uani 1 1 d . . .
H13 H -0.1269 -0.0011 0.0949 0.095(14) Uiso 1 1 calc R . .
C14 C -0.0539(3) 0.08822(19) 0.0516(2) 0.0420(8) Uani 1 1 d . . .
H14 H -0.1219 0.1072 0.0129 0.083(13) Uiso 1 1 calc R . .
C15 C 0.0476(2) 0.12586(17) 0.05755(18) 0.0297(7) Uani 1 1 d . . .
H15 H 0.0488 0.1695 0.0222 0.038(8) Uiso 1 1 calc R . .
C20 C 0.3818(2) 0.08191(15) 0.11400(16) 0.0241(6) Uani 1 1 d . . .
C21 C 0.4911(2) 0.10984(18) 0.12682(18) 0.0327(7) Uani 1 1 d . . .
H21 H 0.5082 0.1641 0.1400 0.053(10) Uiso 1 1 calc R . .
C22 C 0.5744(3) 0.0588(2) 0.12036(19) 0.0444(9) Uani 1 1 d . . .
H22 H 0.6487 0.0781 0.1290 0.056(11) Uiso 1 1 calc R . .
C23 C 0.5508(3) -0.0198(2) 0.1015(2) 0.0488(10) Uani 1 1 d . . .
H23 H 0.6085 -0.0546 0.0970 0.056(10) Uiso 1 1 calc R . .
C24 C 0.4433(3) -0.0480(2) 0.0891(2) 0.0471(9) Uani 1 1 d . . .
H24 H 0.4271 -0.1025 0.0765 0.080(13) Uiso 1 1 calc R . .
C25 C 0.3588(3) 0.00249(16) 0.09500(19) 0.0349(7) Uani 1 1 d . . .
H25 H 0.2847 -0.0173 0.0860 0.044(9) Uiso 1 1 calc R . .
C30 C 0.4226(2) 0.40461(15) 0.13326(17) 0.0239(6) Uani 1 1 d . . .
C32 C 0.6246(3) 0.41093(19) 0.1614(2) 0.0409(8) Uani 1 1 d . . .
H32 H 0.6971 0.3873 0.1831 0.063(11) Uiso 1 1 calc R . .
C31 C 0.5292(2) 0.37052(17) 0.16461(19) 0.0315(7) Uani 1 1 d . . .
H31 H 0.5366 0.3190 0.1885 0.062(11) Uiso 1 1 calc R . .
C33 C 0.6137(3) 0.4853(2) 0.1265(2) 0.0469(9) Uani 1 1 d . . .
H33 H 0.6785 0.5131 0.1234 0.066(11) Uiso 1 1 calc R . .
C34 C 0.5085(3) 0.51967(19) 0.0959(2) 0.0468(10) Uani 1 1 d . . .
H34 H 0.5017 0.5714 0.0724 0.053(10) Uiso 1 1 calc R . .
C35 C 0.4134(3) 0.48031(17) 0.09896(18) 0.0358(7) Uani 1 1 d . . .
H35 H 0.3415 0.5048 0.0777 0.031(8) Uiso 1 1 calc R . .
C40 C 0.1899(2) 0.41564(16) 0.13601(17) 0.0266(6) Uani 1 1 d . . .
C41 C 0.2105(3) 0.47901(18) 0.1911(2) 0.0415(8) Uani 1 1 d . . .
H41 H 0.2850 0.4889 0.2266 0.060(11) Uiso 1 1 calc R . .
C42 C 0.1233(3) 0.5279(2) 0.1948(2) 0.0560(10) Uani 1 1 d . . .
H42 H 0.1378 0.5711 0.2330 0.064(11) Uiso 1 1 calc R . .
C43 C 0.0159(3) 0.5141(2) 0.1434(2) 0.0537(10) Uani 1 1 d . . .
H43 H -0.0436 0.5485 0.1454 0.070(11) Uiso 1 1 calc R . .
C44 C -0.0066(3) 0.4512(2) 0.0890(2) 0.0470(9) Uani 1 1 d . . .
H44 H -0.0818 0.4413 0.0548 0.073(13) Uiso 1 1 calc R . .
C45 C 0.0804(2) 0.40191(18) 0.08390(19) 0.0328(7) Uani 1 1 d . . .
H45 H 0.0653 0.3592 0.0452 0.038(9) Uiso 1 1 calc R . .
C1S C 1.0156(4) 0.2669(3) 0.2376(3) 0.0661(13) Uani 1 1 d . . .
H1S1 H 1.0455 0.3196 0.2573 0.099 Uiso 1 1 calc R . .
H1S2 H 0.9383 0.2721 0.1997 0.099 Uiso 1 1 calc R . .
H1S3 H 1.0630 0.2422 0.2078 0.099 Uiso 1 1 calc R . .
O1S O 1.0155(2) 0.2220(2) 0.30251(17) 0.0736(9) Uani 1 1 d . . .
H1S H 1.0723 0.2330 0.3434 0.088 Uiso 1 1 calc R . .

loop_
_atom_site_aniso_label
_atom_site_aniso_U_11
_atom_site_aniso_U_22
_atom_site_aniso_U_33
_atom_site_aniso_U_23
_atom_site_aniso_U_13
_atom_site_aniso_U_12
Pd1 0.01088(14) 0.01686(14) 0.01448(15) 0.00115(7) 0.00041(10) -0.00037(6)
P1 0.0164(3) 0.0158(3) 0.0169(3) 0.0010(3) 0.0012(3) -0.0028(3)
P2 0.0165(3) 0.0160(3) 0.0174(3) 0.0006(3) 0.0014(3) 0.0024(3)
Cl1 0.0260(4) 0.0260(4) 0.0198(4) -0.0053(3) 0.0040(3) -0.0050(3)
Cl2 0.0229(4) 0.0244(3) 0.0236(3) 0.0087(3) 0.0039(3) 0.0036(3)
N1 0.0119(11) 0.0191(10) 0.0162(12) 0.0014(9) -0.0018(9) -0.0017(8)
O1 0.0313(14) 0.0728(16) 0.0225(11) 0.0045(12) -0.0114(10) -0.0037(12)
O2 0.0186(12) 0.0810(17) 0.0442(14) 0.0016(14) -0.0102(11) -0.0005(12)
O3 0.0151(13) 0.110(2) 0.0400(15) 0.0028(15) 0.0040(10) 0.0000(13)
C1 0.0189(13) 0.0216(13) 0.0195(13) 0.0030(11) 0.0018(11) -0.0035(10)
C2 0.0148(13) 0.0180(13) 0.0209(13) -0.0010(11) 0.0001(11) 0.0007(10)
C3 0.0157(14) 0.0199(12) 0.0198(15) 0.0004(11) 0.0006(11) -0.0019(10)
C4 0.0191(15) 0.0285(14) 0.0228(16) 0.0027(12) 0.0050(12) -0.0006(10)
C5 0.0350(18) 0.0351(16) 0.0167(15) 0.0023(12) 0.0047(13) -0.0002(13)
C6 0.0243(16) 0.0346(15) 0.0212(15) 0.0031(13) -0.0071(12) -0.0025(12)
C7 0.0181(14) 0.0346(15) 0.0271(16) 0.0007(14) -0.0020(12) -0.0008(12)
C8 0.0189(14) 0.0336(15) 0.0199(14) -0.0001(13) 0.0009(11) 0.0003(12)
C9 0.0174(16) 0.057(2) 0.0370(19) 0.0005(17) -0.0029(14) -0.0006(14)
C10 0.0257(15) 0.0301(15) 0.0237(15) -0.0052(13) 0.0081(12) -0.0112(12)
C11 0.0419(19) 0.0333(16) 0.0328(17) 0.0012(14) 0.0084(15) -0.0156(14)
C12 0.061(2) 0.0383(19) 0.052(2) 0.0016(18) 0.027(2) -0.0236(17)
C13 0.041(2) 0.055(2) 0.058(2) -0.019(2) 0.0240(19) -0.0271(17)
C14 0.0237(17) 0.045(2) 0.057(2) -0.0137(18) 0.0126(16) -0.0115(14)
C15 0.0214(15) 0.0346(16) 0.0325(16) -0.0050(14) 0.0078(13) -0.0059(12)
C20 0.0273(15) 0.0238(14) 0.0182(14) 0.0040(12) 0.0024(12) 0.0063(11)
C21 0.0305(17) 0.0362(17) 0.0315(17) 0.0002(14) 0.0098(13) 0.0062(13)
C22 0.0333(19) 0.065(2) 0.0356(18) 0.0093(17) 0.0114(15) 0.0200(17)
C23 0.067(3) 0.050(2) 0.0322(19) 0.0166(17) 0.0195(18) 0.0401(19)
C24 0.070(3) 0.0333(19) 0.0380(19) 0.0060(16) 0.0171(18) 0.0182(17)
C25 0.046(2) 0.0213(14) 0.0351(17) 0.0013(13) 0.0095(15) 0.0034(13)
C30 0.0285(15) 0.0173(13) 0.0255(15) -0.0054(12) 0.0076(12) -0.0051(11)
C32 0.0302(18) 0.048(2) 0.047(2) -0.0077(17) 0.0154(15) -0.0165(15)
C31 0.0273(16) 0.0269(16) 0.0406(18) -0.0018(14) 0.0108(14) -0.0070(12)
C33 0.054(2) 0.053(2) 0.0371(19) -0.0123(17) 0.0184(17) -0.0372(18)
C34 0.081(3) 0.0282(17) 0.0284(17) -0.0045(15) 0.0127(18) -0.0255(18)
C35 0.048(2) 0.0267(15) 0.0284(16) -0.0013(14) 0.0052(15) -0.0110(14)
C40 0.0268(15) 0.0273(15) 0.0238(15) 0.0052(13) 0.0050(12) 0.0111(12)
C41 0.047(2) 0.0376(18) 0.0320(17) -0.0039(15) 0.0006(16) 0.0189(15)
C42 0.070(3) 0.048(2) 0.043(2) -0.0075(18) 0.0086(19) 0.0343(19)
C43 0.055(2) 0.061(2) 0.047(2) 0.012(2) 0.0194(19) 0.0410(19)
C44 0.0283(18) 0.071(3) 0.0398(19) 0.0126(19) 0.0075(15) 0.0238(17)
C45 0.0232(16) 0.0455(18) 0.0291(16) 0.0012(15) 0.0072(13) 0.0067(13)
C1S 0.033(2) 0.121(4) 0.038(2) 0.006(2) 0.0014(18) 0.001(2)
O1S 0.0204(14) 0.144(3) 0.0487(18) 0.0126(19) -0.0004(12) -0.0091(16)

loop_
_atom_type_symbol
_atom_type_description
_atom_type_scat_dispersion_real
_atom_type_scat_dispersion_imag
_atom_type_scat_source
C C 0.0033 0.0016 'International Tables Vol C Tables 4.2.6.8 and 6.1.1.4'
H H 0.0000 0.0000 'International Tables Vol C Tables 4.2.6.8 and 6.1.1.4'
N N 0.0061 0.0033 'International Tables Vol C Tables 4.2.6.8 and 6.1.1.4'
O O 0.0106 0.0060 'International Tables Vol C Tables 4.2.6.8 and 6.1.1.4'
P P 0.1023 0.0942 'International Tables Vol C Tables 4.2.6.8 and 6.1.1.4'
Cl Cl 0.1484 0.1585 'International Tables Vol C Tables 4.2.6.8 and 6.1.1.4'
Pd Pd -0.9988 1.0072 'International Tables Vol C Tables 4.2.6.8 and 6.1.1.4'

loop_
_geom_angle_atom_site_label_1
_geom_angle_atom_site_label_2
_geom_angle_atom_site_label_3
_geom_angle
_geom_angle_site_symmetry_1
_geom_angle_site_symmetry_3
_geom_angle_publ_flag
P2 Pd1 P1 95.41(3) . . ?
P2 Pd1 Cl2 86.66(3) . . ?
P1 Pd1 Cl2 177.85(2) . . ?
P2 Pd1 Cl1 176.30(2) . . ?
P1 Pd1 Cl1 87.17(2) . . ?
Cl2 Pd1 Cl1 90.79(3) . . ?
C10 P1 C20 108.92(13) . . ?
C10 P1 C1 103.25(12) . . ?
C20 P1 C1 101.97(12) . . ?
C10 P1 Pd1 112.71(10) . . ?
C20 P1 Pd1 110.57(9) . . ?
C1 P1 Pd1 118.53(8) . . ?
C40 P2 C30 107.89(13) . . ?
C40 P2 C2 101.96(12) . . ?
C30 P2 C2 102.47(12) . . ?
C40 P2 Pd1 115.41(9) . . ?
C30 P2 Pd1 110.54(9) . . ?
C2 P2 Pd1 117.36(8) . . ?
C3 N1 C1 114.3(2) . . ?
C3 N1 C2 113.0(2) . . ?
C1 N1 C2 110.4(2) . . ?
C6 O1 H1 109.5 . . ?
C9 O3 H3 109.5 . . ?
N1 C1 P1 110.19(18) . . ?
N1 C1 H1A 109.6 . . ?
P1 C1 H1A 109.6 . . ?
N1 C1 H1B 109.6 . . ?
P1 C1 H1B 109.6 . . ?
H1A C1 H1B 108.1 . . ?
N1 C2 P2 111.17(18) . . ?
N1 C2 H2A 109.4 . . ?
P2 C2 H2A 109.4 . . ?
N1 C2 H2B 109.4 . . ?
P2 C2 H2B 109.4 . . ?
H2A C2 H2B 108.0 . . ?
C8 C3 C4 118.9(3) . . ?
C8 C3 N1 118.5(3) . . ?
C4 C3 N1 122.6(2) . . ?
C5 C4 C3 120.2(3) . . ?
C5 C4 H4 119.9 . . ?
C3 C4 H4 119.9 . . ?
C4 C5 C6 120.6(3) . . ?
C4 C5 H5 119.7 . . ?
C6 C5 H5 119.7 . . ?
O1 C6 C5 118.0(3) . . ?
O1 C6 C7 122.3(3) . . ?
C5 C6 C7 119.7(3) . . ?
C6 C7 C8 118.9(3) . . ?
C6 C7 C9 120.6(3) . . ?
C8 C7 C9 120.4(3) . . ?
C3 C8 C7 121.6(3) . . ?
C3 C8 H8 119.2 . . ?
C7 C8 H8 119.2 . . ?
O2 C9 O3 123.1(3) . . ?
O2 C9 C7 122.3(3) . . ?
O3 C9 C7 114.6(3) . . ?
C15 C10 C11 119.0(3) . . ?
C15 C10 P1 120.3(2) . . ?
C11 C10 P1 120.6(2) . . ?
C10 C11 C12 120.5(3) . . ?
C10 C11 H11 119.7 . . ?
C12 C11 H11 119.7 . . ?
C13 C12 C11 119.6(3) . . ?
C13 C12 H12 120.2 . . ?
C11 C12 H12 120.2 . . ?
C14 C13 C12 120.0(3) . . ?
C14 C13 H13 120.0 . . ?
C12 C13 H13 120.0 . . ?
C13 C14 C15 120.9(3) . . ?
C13 C14 H14 119.5 . . ?
C15 C14 H14 119.5 . . ?
C10 C15 C14 120.0(3) . . ?
C10 C15 H15 120.0 . . ?
C14 C15 H15 120.0 . . ?
C25 C20 C21 118.9(3) . . ?
C25 C20 P1 123.5(2) . . ?
C21 C20 P1 117.5(2) . . ?
C22 C21 C20 120.1(3) . . ?
C22 C21 H21 120.0 . . ?
C20 C21 H21 120.0 . . ?
C23 C22 C21 120.5(3) . . ?
C23 C22 H22 119.7 . . ?
C21 C22 H22 119.7 . . ?
C22 C23 C24 119.9(3) . . ?
C22 C23 H23 120.1 . . ?
C24 C23 H23 120.1 . . ?
C23 C24 C25 120.3(3) . . ?
C23 C24 H24 119.9 . . ?
C25 C24 H24 119.9 . . ?
C24 C25 C20 120.3(3) . . ?
C24 C25 H25 119.9 . . ?
C20 C25 H25 119.9 . . ?
C35 C30 C31 118.8(3) . . ?
C35 C30 P2 123.1(2) . . ?
C31 C30 P2 118.1(2) . . ?
C33 C32 C31 119.5(3) . . ?
C33 C32 H32 120.2 . . ?
C31 C32 H32 120.2 . . ?
C32 C31 C30 120.8(3) . . ?
C32 C31 H31 119.6 . . ?
C30 C31 H31 119.6 . . ?
C32 C33 C34 120.0(3) . . ?
C32 C33 H33 120.0 . . ?
C34 C33 H33 120.0 . . ?
C35 C34 C33 121.0(3) . . ?
C35 C34 H34 119.5 . . ?
C33 C34 H34 119.5 . . ?
C34 C35 C30 119.9(3) . . ?
C34 C35 H35 120.0 . . ?
C30 C35 H35 120.0 . . ?
C41 C40 C45 119.4(3) . . ?
C41 C40 P2 119.9(2) . . ?
C45 C40 P2 120.5(2) . . ?
C42 C41 C40 120.4(3) . . ?
C42 C41 H41 119.8 . . ?
C40 C41 H41 119.8 . . ?
C43 C42 C41 119.9(3) . . ?
C43 C42 H42 120.0 . . ?
C41 C42 H42 120.0 . . ?
C42 C43 C44 120.7(3) . . ?
C42 C43 H43 119.7 . . ?
C44 C43 H43 119.7 . . ?
C43 C44 C45 120.1(3) . . ?
C43 C44 H44 119.9 . . ?
C45 C44 H44 119.9 . . ?
C44 C45 C40 119.5(3) . . ?
C44 C45 H45 120.3 . . ?
C40 C45 H45 120.3 . . ?
O1S C1S H1S1 109.5 . . ?
O1S C1S H1S2 109.5 . . ?
H1S1 C1S H1S2 109.5 . . ?
O1S C1S H1S3 109.5 . . ?
H1S1 C1S H1S3 109.5 . . ?
H1S2 C1S H1S3 109.5 . . ?
C1S O1S H1S 109.5 . . ?

loop_
_geom_bond_atom_site_label_1
_geom_bond_atom_site_label_2
_geom_bond_distance
_geom_bond_site_symmetry_2
_geom_bond_publ_flag
Pd1 P2 2.2354(7) . ?
Pd1 P1 2.2424(7) . ?
Pd1 Cl2 2.3510(7) . ?
Pd1 Cl1 2.3614(7) . ?
P1 C10 1.809(3) . ?
P1 C20 1.812(3) . ?
P1 C1 1.851(3) . ?
P2 C40 1.799(3) . ?
P2 C30 1.817(3) . ?
P2 C2 1.847(3) . ?
N1 C3 1.441(3) . ?
N1 C1 1.461(3) . ?
N1 C2 1.467(3) . ?
O1 C6 1.360(3) . ?
O1 H1 0.8400 . ?
O2 C9 1.230(3) . ?
O3 C9 1.305(4) . ?
O3 H3 0.8400 . ?
C1 H1A 0.9900 . ?
C1 H1B 0.9900 . ?
C2 H2A 0.9900 . ?
C2 H2B 0.9900 . ?
C3 C8 1.378(4) . ?
C3 C4 1.396(4) . ?
C4 C5 1.387(4) . ?
C4 H4 0.9500 . ?
C5 C6 1.388(4) . ?
C5 H5 0.9500 . ?
C6 C7 1.397(4) . ?
C7 C8 1.399(4) . ?
C7 C9 1.472(4) . ?
C8 H8 0.9500 . ?
C10 C15 1.390(4) . ?
C10 C11 1.392(4) . ?
C11 C12 1.392(4) . ?
C11 H11 0.9500 . ?
C12 C13 1.392(5) . ?
C12 H12 0.9500 . ?
C13 C14 1.360(5) . ?
C13 H13 0.9500 . ?
C14 C15 1.392(4) . ?
C14 H14 0.9500 . ?
C15 H15 0.9500 . ?
C20 C25 1.386(4) . ?
C20 C21 1.394(4) . ?
C21 C22 1.379(4) . ?
C21 H21 0.9500 . ?
C22 C23 1.372(5) . ?
C22 H22 0.9500 . ?
C23 C24 1.376(5) . ?
C23 H23 0.9500 . ?
C24 C25 1.382(4) . ?
C24 H24 0.9500 . ?
C25 H25 0.9500 . ?
C30 C35 1.391(4) . ?
C30 C31 1.392(4) . ?
C32 C33 1.373(5) . ?
C32 C31 1.388(4) . ?
C32 H32 0.9500 . ?
C31 H31 0.9500 . ?
C33 C34 1.379(5) . ?
C33 H33 0.9500 . ?
C34 C35 1.373(4) . ?
C34 H34 0.9500 . ?
C35 H35 0.9500 . ?
C40 C41 1.386(4) . ?
C40 C45 1.393(4) . ?
C41 C42 1.382(4) . ?
C41 H41 0.9500 . ?
C42 C43 1.369(5) . ?
C42 H42 0.9500 . ?
C43 C44 1.373(5) . ?
C43 H43 0.9500 . ?
C44 C45 1.391(4) . ?
C44 H44 0.9500 . ?
C45 H45 0.9500 . ?
C1S O1S 1.330(5) . ?
C1S H1S1 0.9800 . ?
C1S H1S2 0.9800 . ?
C1S H1S3 0.9800 . ?
O1S H1S 0.8400 . ?

loop_
_geom_hbond_atom_site_label_D
_geom_hbond_atom_site_label_H
_geom_hbond_atom_site_label_A
_geom_hbond_distance_DH
_geom_hbond_distance_HA
_geom_hbond_distance_DA
_geom_hbond_angle_DHA
_geom_hbond_site_symmetry_A
O3 H3 O1S 0.84 1.75 2.559(4) 162.1 .
O1 H1 O2 0.84 1.88 2.613(4) 145.2 .
O1S H1S Cl2 0.84 2.66 3.280(3) 131.7 4_666
O1S H1S Cl1 0.84 2.67 3.422(3) 149.2 4_666
